data_2008028
loop_
_publ_author_name
'Patterson, Iain L. J.'
'Glidewell, Christopher'
'Ferguson, George'

_publ_section_title
;
 (4-Methoxyphenyl)diphenylmethanol, an Unusual Tetramer Containing a
 <i>D</i>[<i>R</i>] Pattern of Hydrogen Bonds, and
 Tris(2-methoxyphenyl)methanol
;
_journal_issue 12
_journal_name_full 'Acta Crystallographica Section C'
_journal_page_first 1970
_journal_page_last 1974
_journal_paper_doi 10.1107/S0108270198009329
_journal_volume 54
_journal_year 1998
_chemical_formula_moiety 'C22 H22 O4'
_chemical_formula_sum 'C22 H22 O4'
_chemical_formula_weight 350.40
_chemical_name_systematic
;
Tris(2-methoxyphenyl)methanol
;
_space_group_IT_number 9
_symmetry_cell_setting monoclinic
_symmetry_space_group_name_Hall 'C -2yc'
_symmetry_space_group_name_H-M 'C 1 c 1'
_cell_angle_alpha 90.00
_cell_angle_beta 101.857(6)
_cell_angle_gamma 90.00
_cell_formula_units_Z 4
_cell_length_a 11.9327(8)
_cell_length_b 10.5752(9)
_cell_length_c 14.6833(11)
_cell_measurement_reflns_used 25
_cell_measurement_temperature 294.0(10)
_cell_measurement_theta_max 19.08
_cell_measurement_theta_min 14.23
_cell_volume 1813.4(2)
_computing_cell_refinement 'SET4 and CELDIM in CAD-4-PC Software'
_computing_data_collection 'CAD-4-PC Software (Enraf-Nonius, 1992)'
_computing_data_reduction 'DATRD2 in NRCVAX96 (Gabe et al., 1989)'
_computing_molecular_graphics 'NRCVAX96, ORTEPII (Johnson, 1976) and PLATON (Spek, 1998)'
_computing_publication_material 'NRCVAX96, SHELXL97 and PREP8 (Ferguson, 1998)'
_computing_structure_refinement 'NRCVAX96 and SHELXL97 (Sheldrick, 1997b)'
_computing_structure_solution 'SHELXS97 (Sheldrick, 1997a)'
_diffrn_ambient_temperature 294.0(10)
_diffrn_measured_fraction_theta_full 0.99
_diffrn_measured_fraction_theta_max 0.86
_diffrn_measurement_device 'Enraf-Nonius CAD-4'
_diffrn_measurement_method \q/2\q
_diffrn_radiation_monochromator graphite
_diffrn_radiation_source 'X-ray tube'
_diffrn_radiation_type 'Molybdenum K\a'
_diffrn_radiation_wavelength 0.7107
_diffrn_reflns_av_R_equivalents 0.000
_diffrn_reflns_av_sigmaI/netI 0.023
_diffrn_reflns_limit_h_max 15
_diffrn_reflns_limit_h_min -14
_diffrn_reflns_limit_k_max 13
_diffrn_reflns_limit_k_min 0
_diffrn_reflns_limit_l_max 18
_diffrn_reflns_limit_l_min -19
_diffrn_reflns_number 3767
_diffrn_reflns_theta_full 25.2
_diffrn_reflns_theta_max 27.42
_diffrn_reflns_theta_min 2.59
_diffrn_standards_decay_% 'no decay, variation 0.7'
_diffrn_standards_interval_time 120
_diffrn_standards_number 3
_exptl_absorpt_coefficient_mu 0.088
_exptl_absorpt_correction_T_max 1.000
_exptl_absorpt_correction_T_min 1.000
_exptl_absorpt_correction_type none
_exptl_crystal_colour colourless
_exptl_crystal_density_diffrn 1.283
_exptl_crystal_density_meas ?
_exptl_crystal_description plate
_exptl_crystal_F_000 744
_exptl_crystal_size_max 0.4
_exptl_crystal_size_mid 0.4
_exptl_crystal_size_min 0.2
_refine_diff_density_max 0.130
_refine_diff_density_min -0.126
_refine_ls_abs_structure_details 'Flack (1983), 1573 Friedel pairs'
_refine_ls_abs_structure_Flack 1.2(8)
_refine_ls_extinction_coef 0.0075(8)
_refine_ls_extinction_method SHELXL97_(Sheldrick,_1997b)
_refine_ls_goodness_of_fit_ref 1.056
_refine_ls_hydrogen_treatment constr
_refine_ls_matrix_type full
_refine_ls_number_parameters 241
_refine_ls_number_reflns 3767
_refine_ls_number_restraints 2
_refine_ls_restrained_S_all 1.056
_refine_ls_R_factor_all 0.048
_refine_ls_R_factor_gt 0.031
_refine_ls_shift/su_max 0.004
_refine_ls_shift/su_mean 0.000
_refine_ls_structure_factor_coef Fsqd
_refine_ls_weighting_details 'w = 1/[\s^2^(Fo^2^)+(0.0450P)^2^+0.1112P] where P=(Fo^2^+2Fc^2^)/3'
_refine_ls_weighting_scheme calc
_refine_ls_wR_factor_ref 0.081
_reflns_number_gt 2956
_reflns_number_total 3767
_reflns_threshold_expression I>2\s(I)
_cod_data_source_file sk1217.cif
_cod_data_source_block II
_cod_depositor_comments
;
The following automatic conversions were performed:

'_exptl_crystal_density_meas' value 'not measured' was changed to '?'
- the value is perceived as not measured.

Automatic conversion script
Id: cif_fix_values 3008 2015-01-20 13:52:24Z robertas 

The following automatic conversions were performed:

'_refine_ls_weighting_scheme' value 'calc w =
1/[\s^2^(Fo^2^)+(0.0450P)^2^+0.1112P] where P=(Fo^2^+2Fc^2^)/3' was
changed to 'calc'. New tag '_refine_ls_weighting_details' was
created. The value of the new tag was set to 'w =
1/[\s^2^(Fo^2^)+(0.0450P)^2^+0.1112P] where P=(Fo^2^+2Fc^2^)/3'.

Automatic conversion script
Id: cif_fix_values 3143 2015-03-26 13:38:13Z robertas 
;
_cod_original_sg_symbol_H-M 'C c'
_cod_database_code 2008028

loop_
_symmetry_equiv_pos_as_xyz
'x, y, z'
'x, -y, z+1/2'
'x+1/2, y+1/2, z'
'x+1/2, -y+1/2, z+1/2'

loop_
_atom_site_label
_atom_site_fract_x
_atom_site_fract_y
_atom_site_fract_z
_atom_site_U_iso_or_equiv
_atom_site_adp_type
_atom_site_calc_flag
_atom_site_refinement_flags
_atom_site_occupancy
_atom_site_disorder_assembly
_atom_site_disorder_group
_atom_site_type_symbol
O1 -0.00073(11) 0.02347(10) -0.00031(8) 0.0472(3) Uani d . 1 . . O
C1 0.02531(12) 0.14880(13) 0.03502(10) 0.0378(3) Uani d . 1 . . C
C11 -0.04154(13) 0.23565(14) -0.04198(10) 0.0403(3) Uani d . 1 . . C
C12 -0.16077(14) 0.22336(16) -0.07151(12) 0.0506(4) Uani d . 1 . . C
C13 -0.21998(16) 0.29344(18) -0.14571(13) 0.0581(4) Uani d . 1 . . C
C14 -0.16236(17) 0.37547(17) -0.19272(12) 0.0585(5) Uani d . 1 . . C
C15 -0.04652(16) 0.39003(16) -0.16497(11) 0.0521(4) Uani d . 1 . . C
C16 0.01305(14) 0.32031(15) -0.09030(10) 0.0446(4) Uani d . 1 . . C
O12 -0.21456(10) 0.13832(13) -0.02426(10) 0.0686(4) Uani d . 1 . . O
C17 -0.3343(2) 0.1335(3) -0.0467(2) 0.1072(10) Uani d . 1 . . C
C21 -0.01170(12) 0.16392(15) 0.12926(10) 0.0420(3) Uani d . 1 . . C
C22 0.01767(14) 0.07280(18) 0.19949(10) 0.0490(4) Uani d . 1 . . C
C23 -0.01682(17) 0.0847(2) 0.28336(12) 0.0694(6) Uani d . 1 . . C
C24 -0.0792(2) 0.1880(3) 0.29954(15) 0.0853(8) Uani d . 1 . . C
C25 -0.1058(2) 0.2802(3) 0.23375(19) 0.0843(8) Uani d . 1 . . C
C26 -0.07299(16) 0.26754(18) 0.14842(13) 0.0577(5) Uani d . 1 . . C
O22 0.08152(10) -0.02883(13) 0.18067(8) 0.0596(3) Uani d . 1 . . O
C27 0.1026(2) -0.1304(2) 0.24587(17) 0.0860(7) Uani d . 1 . . C
C31 0.15572(13) 0.16871(15) 0.04781(10) 0.0407(3) Uani d . 1 . . C
C32 0.20994(13) 0.27897(16) 0.08763(10) 0.0453(4) Uani d . 1 . . C
C33 0.32657(15) 0.2960(2) 0.09410(13) 0.0600(5) Uani d . 1 . . C
C34 0.39054(17) 0.2040(2) 0.06186(15) 0.0690(5) Uani d . 1 . . C
C35 0.33981(18) 0.0965(2) 0.02357(14) 0.0671(5) Uani d . 1 . . C
C36 0.22267(16) 0.07812(18) 0.01645(12) 0.0532(4) Uani d . 1 . . C
O32 0.14245(10) 0.36958(12) 0.11517(9) 0.0583(3) Uani d . 1 . . O
C37 0.1956(2) 0.4670(2) 0.17560(15) 0.0740(6) Uani d . 1 . . C
H1A -0.0681 0.0075 -0.0009 0.071 Uiso calc PR 0.56(3) . . H
H1B 0.0350 -0.0281 0.0362 0.071 Uiso d P 0.44(3) A -1 H
H13 -0.2990 0.2851 -0.1639 0.070 Uiso calc R 1 . . H
H14 -0.2022 0.4209 -0.2433 0.070 Uiso calc R 1 . . H
H15 -0.0077 0.4465 -0.1960 0.062 Uiso calc R 1 . . H
H16 0.0919 0.3308 -0.0722 0.053 Uiso calc R 1 . . H
H17A -0.3649 0.2157 -0.0386 0.161 Uiso calc R 1 . . H
H17B -0.3612 0.0741 -0.0066 0.161 Uiso calc R 1 . . H
H17C -0.3590 0.1073 -0.1103 0.161 Uiso calc R 1 . . H
H23 0.0023 0.0226 0.3288 0.083 Uiso calc R 1 . . H
H24 -0.1034 0.1953 0.3556 0.102 Uiso calc R 1 . . H
H25 -0.1459 0.3515 0.2458 0.101 Uiso calc R 1 . . H
H26 -0.0928 0.3302 0.1036 0.069 Uiso calc R 1 . . H
H27A 0.1492 -0.1008 0.3031 0.129 Uiso calc R 1 . . H
H27B 0.1416 -0.1974 0.2211 0.129 Uiso calc R 1 . . H
H27C 0.0311 -0.1613 0.2573 0.129 Uiso calc R 1 . . H
H33 0.3617 0.3697 0.1203 0.072 Uiso calc R 1 . . H
H34 0.4687 0.2158 0.0664 0.083 Uiso calc R 1 . . H
H35 0.3833 0.0347 0.0019 0.080 Uiso calc R 1 . . H
H36 0.1889 0.0038 -0.0098 0.064 Uiso calc R 1 . . H
H37A 0.2447 0.4300 0.2290 0.111 Uiso calc R 1 . . H
H37B 0.1379 0.5171 0.1954 0.111 Uiso calc R 1 . . H
H37C 0.2401 0.5197 0.1433 0.111 Uiso calc R 1 . . H

loop_
_atom_site_aniso_label
_atom_site_aniso_U_11
_atom_site_aniso_U_22
_atom_site_aniso_U_33
_atom_site_aniso_U_12
_atom_site_aniso_U_13
_atom_site_aniso_U_23
O1 0.0578(6) 0.0379(6) 0.0426(5) -0.0037(5) 0.0027(5) -0.0045(5)
C1 0.0417(8) 0.0354(7) 0.0351(7) -0.0029(6) 0.0052(6) -0.0009(6)
C11 0.0450(8) 0.0371(8) 0.0370(7) -0.0006(6) 0.0041(6) -0.0015(6)
C12 0.0472(10) 0.0467(9) 0.0542(10) -0.0054(7) 0.0019(7) 0.0027(7)
C13 0.0473(9) 0.0554(10) 0.0636(11) -0.0014(8) -0.0072(8) 0.0043(9)
C14 0.0684(12) 0.0494(10) 0.0498(9) 0.0079(9) -0.0060(8) 0.0076(8)
C15 0.0644(11) 0.0454(9) 0.0464(9) 0.0005(8) 0.0114(8) 0.0087(7)
C16 0.0471(8) 0.0454(9) 0.0407(8) -0.0010(7) 0.0077(6) 0.0013(7)
O12 0.0440(7) 0.0743(9) 0.0819(9) -0.0139(6) -0.0004(6) 0.0245(7)
C17 0.0533(13) 0.141(3) 0.120(2) -0.0305(14) 0.0014(13) 0.0426(19)
C21 0.0388(8) 0.0465(9) 0.0403(8) -0.0124(6) 0.0075(6) -0.0067(7)
C22 0.0406(8) 0.0683(11) 0.0350(8) -0.0196(8) 0.0007(6) 0.0002(7)
C23 0.0612(12) 0.1087(17) 0.0374(9) -0.0291(12) 0.0083(8) 0.0000(10)
C24 0.0813(15) 0.129(2) 0.0521(12) -0.0439(16) 0.0302(11) -0.0286(14)
C25 0.0817(15) 0.0856(17) 0.0984(18) -0.0250(12) 0.0485(13) -0.0463(15)
C26 0.0592(10) 0.0554(11) 0.0625(11) -0.0101(9) 0.0221(9) -0.0142(9)
O22 0.0559(7) 0.0672(8) 0.0524(7) 0.0020(6) 0.0037(6) 0.0225(6)
C27 0.0781(14) 0.0903(16) 0.0776(14) -0.0122(12) -0.0116(11) 0.0453(13)
C31 0.0435(8) 0.0462(8) 0.0326(7) 0.0038(7) 0.0080(6) 0.0062(6)
C32 0.0420(9) 0.0536(10) 0.0402(8) -0.0019(7) 0.0079(6) 0.0011(7)
C33 0.0449(10) 0.0745(12) 0.0601(11) -0.0111(9) 0.0097(8) 0.0018(9)
C34 0.0456(10) 0.0954(15) 0.0684(12) 0.0036(11) 0.0171(9) 0.0073(12)
C35 0.0599(11) 0.0823(14) 0.0637(12) 0.0261(10) 0.0238(10) 0.0084(11)
C36 0.0590(10) 0.0549(10) 0.0470(9) 0.0104(8) 0.0137(8) 0.0026(8)
O32 0.0505(7) 0.0511(7) 0.0746(8) -0.0109(6) 0.0156(6) -0.0199(6)
C37 0.0871(15) 0.0641(12) 0.0705(12) -0.0204(11) 0.0159(11) -0.0190(10)

loop_
_atom_type_symbol
_atom_type_description
_atom_type_scat_dispersion_real
_atom_type_scat_dispersion_imag
_atom_type_scat_source
C C 0.0033 0.0016 'International Tables Vol C Tables 4.2.6.8 and 6.1.1.4'
H H 0.0000 0.0000 'International Tables Vol C Tables 4.2.6.8 and 6.1.1.4'
O O 0.0106 0.0060 'International Tables Vol C Tables 4.2.6.8 and 6.1.1.4'

loop_
_geom_angle_atom_site_label_1
_geom_angle_atom_site_label_2
_geom_angle_atom_site_label_3
_geom_angle
_geom_angle_publ_flag
O1 C1 C11 104.11(11) no
O1 C1 C21 109.83(12) no
O1 C1 C31 107.96(12) no
C11 C1 C21 113.21(12) no
C11 C1 C31 111.35(12) no
C21 C1 C31 110.10(11) no
C1 C11 C12 120.56(13) no
C1 C11 C16 122.17(14) no
C12 C11 C16 117.03(14) no
O12 C12 C11 116.95(14) yes
O12 C12 C13 122.14(15) yes
C11 C12 C13 120.90(15) no
C12 C13 C14 120.31(16) no
C13 C14 C15 120.00(16) no
C14 C15 C16 119.83(16) no
C11 C16 C15 121.93(15) no
C12 O12 C17 117.75(16) yes
C1 C21 C22 120.88(14) no
C1 C21 C26 121.77(14) no
C22 C21 C26 117.34(14) no
O22 C22 C21 116.97(13) yes
O22 C22 C23 121.87(17) yes
C21 C22 C23 121.16(19) no
C22 C23 C24 119.9(2) no
C23 C24 C25 120.22(19) no
C24 C25 C26 120.1(2) no
C21 C26 C25 121.2(2) no
C22 O22 C27 118.75(17) yes
C1 C31 C32 122.13(13) no
C1 C31 C36 120.08(14) no
C32 C31 C36 117.76(15) no
O32 C32 C31 117.23(13) yes
O32 C32 C33 122.24(15) yes
C31 C32 C33 120.46(15) no
C32 C33 C34 120.23(19) no
C33 C34 C35 120.18(18) no
C34 C35 C36 120.26(18) no
C31 C36 C35 121.11(18) no
C32 O32 C37 118.62(15) yes

loop_
_geom_bond_atom_site_label_1
_geom_bond_atom_site_label_2
_geom_bond_site_symmetry_2
_geom_bond_distance
_geom_bond_publ_flag
O1 C1 . 1.4339(17) yes
C1 C11 . 1.545(2) yes
C1 C21 . 1.545(2) yes
C1 C31 . 1.543(2) yes
C11 C12 . 1.406(2) no
C11 C16 . 1.385(2) no
C12 O12 . 1.373(2) yes
C12 C13 . 1.385(2) no
C13 C14 . 1.377(3) no
C14 C15 . 1.367(3) no
C15 C16 . 1.390(2) no
O12 C17 . 1.400(3) yes
C21 C22 . 1.402(2) no
C21 C26 . 1.378(2) no
C22 O22 . 1.378(2) yes
C22 C23 . 1.382(2) no
C23 C24 . 1.370(4) no
C24 C25 . 1.363(4) no
C25 C26 . 1.394(3) no
O22 C27 . 1.426(2) yes
C31 C32 . 1.402(2) no
C31 C36 . 1.385(2) no
C32 O32 . 1.365(2) yes
C32 C33 . 1.387(2) no
C33 C34 . 1.379(3) no
C34 C35 . 1.355(3) no
C35 C36 . 1.394(3) no
O32 C37 . 1.421(2) yes

loop_
_geom_hbond_atom_site_label_D
_geom_hbond_atom_site_label_H
_geom_hbond_atom_site_label_A
_geom_hbond_site_symmetry_A
_geom_hbond_distance_DH
_geom_hbond_distance_HA
_geom_hbond_distance_DA
_geom_hbond_angle_DHA
_geom_hbond_publ_flag
O1 H1A O12 . 0.82 2.20 2.782(2) 128 yes
O1 H1B O22 . 0.82 2.08 2.694(2) 132 yes
C23 H23 O1 2_555 0.93 2.56 3.344(2) 142 no
C36 H36 O1 . 0.93 2.30 2.689(2) 104 no

loop_
_geom_torsion_atom_site_label_1
_geom_torsion_atom_site_label_2
_geom_torsion_atom_site_label_3
_geom_torsion_atom_site_label_4
_geom_torsion
_geom_torsion_publ_flag
O1 C1 C11 C16 -116.94(14) no
C31 C1 C11 C16 -0.86(18) no
C21 C1 C11 C16 123.82(15) no
O1 C1 C11 C12 57.28(18) yes
C31 C1 C11 C12 173.36(14) no
C21 C1 C11 C12 -61.96(17) no
C16 C11 C12 O12 179.25(14) no
C1 C11 C12 O12 4.7(2) no
C16 C11 C12 C13 0.0(2) no
C1 C11 C12 C13 -174.55(15) no
O12 C12 C13 C14 -178.39(17) no
C11 C12 C13 C14 0.9(3) no
C12 C13 C14 C15 -1.4(3) no
C13 C14 C15 C16 1.1(3) no
C12 C11 C16 C15 -0.3(2) no
C1 C11 C16 C15 174.15(14) no
C14 C15 C16 C11 -0.3(2) no
C13 C12 O12 C17 -6.7(3) no
O1 C1 C21 C26 -133.01(14) no
C31 C1 C21 C26 108.24(16) no
C11 C1 C21 C26 -17.12(19) no
O1 C1 C21 C22 47.98(17) yes
C31 C1 C21 C22 -70.77(16) no
C11 C1 C21 C22 163.87(12) no
C26 C21 C22 O22 -178.34(14) no
C1 C21 C22 O22 0.71(19) no
C26 C21 C22 C23 2.1(2) no
C1 C21 C22 C23 -178.90(15) no
O22 C22 C23 C24 179.29(17) no
C21 C22 C23 C24 -1.1(2) no
C22 C23 C24 C25 -1.0(3) no
C23 C24 C25 C26 2.2(3) no
C22 C21 C26 C25 -0.9(2) no
C1 C21 C26 C25 -179.95(17) no
C24 C25 C26 C21 -1.2(3) no
C23 C22 O22 C27 6.4(2) no
O1 C1 C31 C36 6.99(18) no
C21 C1 C31 C36 126.88(14) no
C11 C1 C31 C36 -106.71(15) no
O1 C1 C31 C32 -175.41(12) yes
C21 C1 C31 C32 -55.53(18) no
C11 C1 C31 C32 70.89(17) no
C36 C31 C32 O32 177.66(15) no
C1 C31 C32 O32 0.0(2) no
C36 C31 C32 C33 0.6(2) no
C1 C31 C32 C33 -177.03(14) no
O32 C32 C33 C34 -177.30(16) no
C31 C32 C33 C34 -0.4(3) no
C32 C33 C34 C35 0.1(3) no
C33 C34 C35 C36 0.0(3) no
C32 C31 C36 C35 -0.5(2) no
C1 C31 C36 C35 177.18(16) no
C34 C35 C36 C31 0.2(3) no
C33 C32 O32 C37 -18.3(2) no
C11 C12 O12 C17 174.0(2) yes
C21 C22 O22 C27 -173.21(15) yes
C31 C32 O32 C37 164.71(16) yes
